data_2201348
loop_
_publ_author_name
'Stomberg, Rolf'
'Langer, Vratislav'
'Hauteville, Marcelle'

_publ_section_title 1-(2-Hydroxy-4,6-dimethoxy-3-methylphenyl)-3-(4-methoxyphenyl)-2-methyl-1,3-propanedione
_journal_issue 10
_journal_name_full 'Acta Crystallographica Section E'
_journal_page_first o1116
_journal_page_last o1118
_journal_paper_doi 10.1107/S1600536802016136
_journal_volume 58
_journal_year 2002
_chemical_formula_moiety 'C20 H22 O6'
_chemical_formula_sum 'C20 H22 O6'
_chemical_formula_weight 358.38
_chemical_melting_point 445.5(5)
_chemical_name_systematic
;
1-(2-Hydroxy-4,6-dimethoxy-3-methylphenyl)-3-(4-methoxyphenyl)-
2-methyl-1,3-propanedione
;
_space_group_IT_number 15
_symmetry_cell_setting monoclinic
_symmetry_space_group_name_Hall '-I 2yc'
_symmetry_space_group_name_H-M 'I 1 2/c 1'
_atom_sites_solution_hydrogens geom
_atom_sites_solution_primary direct
_atom_sites_solution_secondary difmap
_audit_creation_method SHELXL-97
_cell_angle_alpha 90.00
_cell_angle_beta 93.9990(10)
_cell_angle_gamma 90.00
_cell_formula_units_Z 8
_cell_length_a 12.2304(2)
_cell_length_b 16.4299(2)
_cell_length_c 17.8325(2)
_cell_measurement_reflns_used 8192
_cell_measurement_temperature 183(2)
_cell_measurement_theta_max 30.61
_cell_measurement_theta_min 1.69
_cell_volume 3574.61(8)
_computing_cell_refinement 'SAINT (Siemens, 1995)'
_computing_data_collection 'SMART (Siemens, 1995)'
_computing_data_reduction 'SAINT and SADABS (Sheldrick, 2001)'
_computing_molecular_graphics 'DIAMOND (Brandenburg, 2000)'
_computing_publication_material SHELXTL
_computing_structure_refinement SHELXTL
_computing_structure_solution 'SHELXTL (Bruker, 1997)'
_diffrn_ambient_temperature 183(2)
_diffrn_measured_fraction_theta_full 0.999
_diffrn_measured_fraction_theta_max 0.999
_diffrn_measurement_device_type 'Siemens SMART CCD'
_diffrn_measurement_method '\w scans'
_diffrn_radiation_monochromator graphite
_diffrn_radiation_source 'fine-focus sealed tube'
_diffrn_radiation_type MoK\a
_diffrn_radiation_wavelength 0.71073
_diffrn_reflns_av_R_equivalents 0.0408
_diffrn_reflns_av_sigmaI/netI 0.0318
_diffrn_reflns_limit_h_max 17
_diffrn_reflns_limit_h_min -17
_diffrn_reflns_limit_k_max 23
_diffrn_reflns_limit_k_min -23
_diffrn_reflns_limit_l_max 25
_diffrn_reflns_limit_l_min -25
_diffrn_reflns_number 24968
_diffrn_reflns_theta_full 30.61
_diffrn_reflns_theta_max 30.61
_diffrn_reflns_theta_min 1.69
_diffrn_standards_number 0
_exptl_absorpt_coefficient_mu 0.098
_exptl_absorpt_correction_T_max 0.990
_exptl_absorpt_correction_T_min 0.943
_exptl_absorpt_correction_type multi-scan
_exptl_absorpt_process_details '(SADABS; Sheldrick, 2001)'
_exptl_crystal_colour colourless
_exptl_crystal_density_diffrn 1.332
_exptl_crystal_density_method 'not measured'
_exptl_crystal_description needle
_exptl_crystal_F_000 1520
_exptl_crystal_size_max 0.60
_exptl_crystal_size_mid 0.12
_exptl_crystal_size_min 0.10
_refine_diff_density_max 0.243
_refine_diff_density_min -0.278
_refine_ls_extinction_method none
_refine_ls_goodness_of_fit_ref 0.993
_refine_ls_hydrogen_treatment constr
_refine_ls_matrix_type full
_refine_ls_number_parameters 340
_refine_ls_number_reflns 5495
_refine_ls_number_restraints 472
_refine_ls_restrained_S_all 0.957
_refine_ls_R_factor_all 0.0799
_refine_ls_R_factor_gt 0.0490
_refine_ls_shift/su_max 0.001
_refine_ls_shift/su_mean 0.000
_refine_ls_structure_factor_coef Fsqd
_refine_ls_weighting_details 'calc w = 1/[\s^2^(Fo^2^)+(0.0721P)^2^+1.3054P] where P = (Fo^2^+2Fc^2^)/3'
_refine_ls_weighting_scheme calc
_refine_ls_wR_factor_gt 0.1229
_refine_ls_wR_factor_ref 0.1440
_reflns_number_gt 3717
_reflns_number_total 5495
_reflns_threshold_expression I>2\s(I)
_cod_data_source_file cf6205.cif
_cod_data_source_block I
_cod_depositor_comments
;
The following automatic conversions were performed:

'_chemical_melting_point' value '445--446 K' was changed to
'445.5(5)' - the average value was taken and precision was estimated.

Automatic conversion script
Id: cif_fix_values 1646 2011-03-28 12:23:43Z adriana 

The following automatic conversions were performed:

'_chemical_melting_point' value '445--446 K' was changed to
'445.5(5)' - the average value was taken and precision was estimated.

Automatic conversion script
Id: cif_fix_values 1715 2011-07-08 13:25:40Z adriana 
;
_cod_original_sg_symbol_H-M 'I 2/c'
_cod_database_code 2201348
_cod_database_fobs_code 2201348

loop_
_symmetry_equiv_pos_as_xyz
'x, y, z'
'-x, y, -z+1/2'
'x+1/2, y+1/2, z+1/2'
'-x+1/2, y+1/2, -z+1'
'-x, -y, -z'
'x, -y, z-1/2'
'-x+1/2, -y+1/2, -z+1/2'
'x+1/2, -y+1/2, z'

loop_
_atom_site_label
_atom_site_fract_x
_atom_site_fract_y
_atom_site_fract_z
_atom_site_U_iso_or_equiv
_atom_site_adp_type
_atom_site_calc_flag
_atom_site_refinement_flags
_atom_site_occupancy
_atom_site_disorder_assembly
_atom_site_disorder_group
_atom_site_type_symbol
C1 0.92142(9) 1.03869(7) 0.58033(7) 0.0323(2) Uani d U 1 . . C
C2 0.91740(10) 1.12482(7) 0.58918(7) 0.0367(3) Uani d U 1 . . C
C3 0.99624(11) 1.16817(7) 0.63208(7) 0.0399(3) Uani d U 1 . . C
C4 1.08127(10) 1.12458(7) 0.66849(7) 0.0377(3) Uani d U 1 . . C
C5 1.09070(10) 1.04049(7) 0.66102(7) 0.0353(3) Uani d U 1 . . C
H5 1.1503 1.0122 0.6862 0.043(4) Uiso calc R 1 . . H
C6 1.01266(9) 0.99870(7) 0.61681(7) 0.0322(2) Uani d U 1 . . C
C7 0.83167(9) 0.99771(7) 0.53715(7) 0.0360(3) Uani d U 1 B . C
C8 0.82704(9) 0.90604(7) 0.52657(7) 0.0330(2) Uani d U 1 . . C
H8 0.8954 0.8870 0.5043 0.035(3) Uiso calc R 1 A 1 H
C10 0.98710(15) 1.25914(8) 0.63964(10) 0.0576(4) Uani d U 1 . . C
H10A 1.0578 1.2814 0.6591 0.053(4) Uiso calc PR 0.50 . . H
H10B 0.9311 1.2722 0.6745 0.053(4) Uiso calc PR 0.50 . . H
H10C 0.9665 1.2830 0.5903 0.053(4) Uiso calc PR 0.50 . . H
H10D 0.9124 1.2763 0.6235 0.053(4) Uiso calc PR 0.50 . . H
H10E 1.0392 1.2856 0.6081 0.053(4) Uiso calc PR 0.50 . . H
H10F 1.0038 1.2747 0.6922 0.053(4) Uiso calc PR 0.50 . . H
C11 1.24148(13) 1.12768(10) 0.75327(9) 0.0541(4) Uani d U 1 . . C
H11A 1.2098 1.0878 0.7864 0.056(5) Uiso calc R 1 . . H
H11B 1.2855 1.1670 0.7837 0.076(6) Uiso calc R 1 . . H
H11C 1.2882 1.0996 0.7190 0.059(5) Uiso calc R 1 . . H
C12 1.11015(12) 0.87425(8) 0.64192(10) 0.0540(4) Uani d U 1 . . C
H12A 1.1791 0.8960 0.6253 0.063(5) Uiso calc R 1 . . H
H12B 1.1043 0.8164 0.6290 0.058(5) Uiso calc R 1 . . H
H12C 1.1089 0.8808 0.6965 0.062(5) Uiso calc R 1 . . H
C13 0.72712(11) 0.88020(8) 0.47592(8) 0.0430(3) Uani d U 1 B . C
H13A 0.7296 0.8213 0.4675 0.058(5) Uiso calc R 1 . . H
H13B 0.7276 0.9086 0.4276 0.053(4) Uiso calc R 1 . . H
H13C 0.6601 0.8941 0.5002 0.062(5) Uiso calc R 1 . . H
O1 0.83414(8) 1.16840(5) 0.55614(6) 0.0506(3) Uani d U 1 . . O
H1 0.7899 1.1369 0.5326 0.086(7) Uiso calc R 1 . . H
O2 1.15567(8) 1.16928(6) 0.71075(6) 0.0500(3) Uani d U 1 . . O
O3 1.02006(7) 0.91742(5) 0.60535(6) 0.0416(2) Uani d U 1 . . O
O4 0.75449(8) 1.03771(6) 0.50730(7) 0.0554(3) Uani d U 1 . . O
O5 0.77840(9) 0.90076(7) 0.65288(6) 0.0554(3) Uani d U 1 . . O
C9 0.8184(5) 0.8668(2) 0.6026(3) 0.0376(8) Uani d PDU 0.806(3) B 1 C
C14 0.8560(3) 0.78139(16) 0.61556(14) 0.0328(5) Uani d PDU 0.806(3) B 1 C
C15 0.90368(19) 0.73521(13) 0.56148(14) 0.0378(4) Uani d PDU 0.806(3) B 1 C
H15 0.9138 0.7585 0.5137 0.051(3) Uiso calc PR 0.806(3) B 1 H
C16 0.93689(14) 0.65544(11) 0.57579(12) 0.0386(4) Uani d PDU 0.806(3) B 1 C
H16 0.9701 0.6248 0.5384 0.051(3) Uiso calc PR 0.806(3) B 1 H
C17 0.9212(3) 0.62125(14) 0.64487(16) 0.0364(6) Uani d PDU 0.806(3) B 1 C
C18 0.87338(15) 0.66671(10) 0.70002(10) 0.0410(4) Uani d PDU 0.806(3) B 1 C
H18 0.8625 0.6432 0.7476 0.051(3) Uiso calc PR 0.806(3) B 1 H
C19 0.84217(16) 0.74575(11) 0.68499(11) 0.0393(4) Uani d PDU 0.806(3) B 1 C
H19 0.8104 0.7767 0.7229 0.051(3) Uiso calc PR 0.806(3) B 1 H
C20 1.0117(3) 0.49795(17) 0.61708(18) 0.0544(7) Uani d PDU 0.806(3) B 1 C
H20A 0.9726 0.4929 0.5674 0.062(4) Uiso calc PR 0.806(3) B 1 H
H20B 1.0257 0.4436 0.6384 0.062(4) Uiso calc PR 0.806(3) B 1 H
H20C 1.0815 0.5260 0.6122 0.062(4) Uiso calc PR 0.806(3) B 1 H
O6 0.94709(11) 0.54318(7) 0.66508(7) 0.0487(4) Uani d PDU 0.806(3) B 1 O
C9A 0.8296(18) 0.8539(8) 0.6017(9) 0.031(2) Uani d PDU 0.194(3) B 2 C
C14A 0.8693(10) 0.7689(6) 0.5924(5) 0.0260(18) Uani d PDU 0.194(3) B 2 C
C15A 0.8998(7) 0.7357(5) 0.5258(5) 0.0337(16) Uani d PDU 0.194(3) B 2 C
H15A 0.8946 0.7670 0.4809 0.051(3) Uiso calc PR 0.194(3) B 2 H
C16A 0.9378(5) 0.6564(4) 0.5249(4) 0.0363(15) Uani d PDU 0.194(3) B 2 C
H16A 0.9555 0.6318 0.4791 0.051(3) Uiso calc PR 0.194(3) B 2 H
C17A 0.9499(5) 0.6126(4) 0.5925(4) 0.0327(15) Uani d PDU 0.194(3) B 2 C
C18A 0.9202(12) 0.6454(6) 0.6605(6) 0.037(2) Uani d PDU 0.194(3) B 2 C
H18A 0.9269 0.6147 0.7057 0.051(3) Uiso calc PR 0.194(3) B 2 H
C19A 0.8804(6) 0.7251(4) 0.6593(4) 0.0375(15) Uani d PDU 0.194(3) B 2 C
H19A 0.8606 0.7497 0.7046 0.051(3) Uiso calc PR 0.194(3) B 2 H
C20A 1.0201(15) 0.4895(8) 0.6501(7) 0.068(4) Uani d PDU 0.194(3) B 2 C
H20D 1.0625 0.5235 0.6867 0.062(4) Uiso calc PR 0.194(3) B 2 H
H20E 1.0641 0.4424 0.6372 0.062(4) Uiso calc PR 0.194(3) B 2 H
H20F 0.9531 0.4708 0.6718 0.062(4) Uiso calc PR 0.194(3) B 2 H
O6A 0.9917(4) 0.5363(3) 0.5833(3) 0.0475(15) Uani d PDU 0.194(3) B 2 O

loop_
_atom_site_aniso_label
_atom_site_aniso_U_11
_atom_site_aniso_U_22
_atom_site_aniso_U_33
_atom_site_aniso_U_12
_atom_site_aniso_U_13
_atom_site_aniso_U_23
C1 0.0288(5) 0.0261(5) 0.0411(6) 0.0020(4) -0.0048(5) -0.0004(4)
C2 0.0374(6) 0.0286(5) 0.0428(7) 0.0056(5) -0.0063(5) -0.0012(5)
C3 0.0464(7) 0.0279(5) 0.0441(7) 0.0005(5) -0.0054(6) -0.0041(5)
C4 0.0373(6) 0.0356(6) 0.0390(6) -0.0066(5) -0.0045(5) -0.0022(5)
C5 0.0294(5) 0.0332(6) 0.0420(6) -0.0020(4) -0.0063(5) 0.0043(5)
C6 0.0282(5) 0.0262(5) 0.0416(6) 0.0000(4) -0.0027(5) 0.0037(5)
C7 0.0285(5) 0.0312(5) 0.0470(7) 0.0036(4) -0.0065(5) -0.0010(5)
C8 0.0252(5) 0.0289(5) 0.0443(6) -0.0007(4) -0.0013(5) -0.0033(5)
C10 0.0738(11) 0.0310(6) 0.0652(10) 0.0027(6) -0.0156(8) -0.0101(6)
C11 0.0460(8) 0.0586(9) 0.0547(9) -0.0098(7) -0.0179(7) -0.0046(7)
C12 0.0397(7) 0.0337(6) 0.0849(12) 0.0070(5) -0.0220(7) 0.0097(7)
C13 0.0327(6) 0.0424(7) 0.0529(8) -0.0056(5) -0.0055(6) -0.0063(6)
O1 0.0509(6) 0.0295(4) 0.0678(7) 0.0124(4) -0.0211(5) -0.0053(4)
O2 0.0506(6) 0.0415(5) 0.0549(6) -0.0081(4) -0.0173(5) -0.0073(4)
O3 0.0310(4) 0.0251(4) 0.0663(6) 0.0027(3) -0.0139(4) 0.0039(4)
O4 0.0429(5) 0.0373(5) 0.0816(7) 0.0093(4) -0.0281(5) -0.0045(5)
O5 0.0574(6) 0.0579(6) 0.0521(6) -0.0026(5) 0.0134(5) -0.0057(5)
C9 0.0279(17) 0.0278(9) 0.0561(16) -0.0016(8) -0.0048(11) -0.0031(9)
C14 0.0285(11) 0.0293(9) 0.0404(14) -0.0044(7) 0.0006(10) -0.0056(9)
C15 0.0400(10) 0.0338(9) 0.0407(11) -0.0010(7) 0.0103(11) 0.0015(10)
C16 0.0384(8) 0.0331(9) 0.0448(11) 0.0006(7) 0.0059(7) -0.0007(8)
C17 0.0317(9) 0.0343(12) 0.0419(15) -0.0048(9) -0.0056(9) 0.0000(9)
C18 0.0460(9) 0.0423(9) 0.0338(8) -0.0056(7) -0.0039(7) -0.0001(7)
C19 0.0425(10) 0.0383(9) 0.0365(9) -0.0048(7) -0.0005(7) -0.0086(7)
C20 0.0545(14) 0.0325(11) 0.076(2) 0.0017(10) 0.0053(15) -0.0001(14)
O6 0.0561(8) 0.0361(6) 0.0532(7) 0.0034(5) -0.0006(6) 0.0076(5)
C9A 0.019(4) 0.050(5) 0.026(4) -0.001(5) 0.014(3) 0.005(4)
C14A 0.023(4) 0.026(4) 0.030(5) -0.004(3) 0.007(4) 0.002(3)
C15A 0.032(3) 0.028(3) 0.042(4) 0.003(2) 0.008(4) -0.002(3)
C16A 0.039(3) 0.031(3) 0.039(4) 0.004(2) 0.001(3) 0.000(3)
C17A 0.034(3) 0.027(3) 0.036(4) -0.008(2) -0.007(3) 0.004(3)
C18A 0.044(4) 0.036(5) 0.030(4) -0.004(4) -0.008(4) 0.005(3)
C19A 0.041(4) 0.038(3) 0.033(3) -0.008(3) 0.003(3) -0.003(3)
C20A 0.103(9) 0.032(5) 0.066(8) 0.006(5) -0.017(7) -0.002(5)
O6A 0.052(3) 0.027(2) 0.062(3) 0.004(2) -0.014(2) 0.003(2)

loop_
_atom_type_symbol
_atom_type_description
_atom_type_scat_dispersion_real
_atom_type_scat_dispersion_imag
_atom_type_scat_source
C C 0.0033 0.0016 'International Tables Vol C Tables 4.2.6.8 and 6.1.1.4'
H H 0.0000 0.0000 'International Tables Vol C Tables 4.2.6.8 and 6.1.1.4'
O O 0.0106 0.0060 'International Tables Vol C Tables 4.2.6.8 and 6.1.1.4'

loop_
_geom_angle_atom_site_label_1
_geom_angle_atom_site_label_2
_geom_angle_atom_site_label_3
_geom_angle
C6 C1 C2 116.27(10)
C6 C1 C7 124.64(10)
C2 C1 C7 119.06(10)
O1 C2 C3 116.38(11)
O1 C2 C1 120.69(11)
C3 C2 C1 122.93(11)
C2 C3 C4 117.62(11)
C2 C3 C10 120.44(12)
C4 C3 C10 121.93(12)
O2 C4 C5 122.22(11)
O2 C4 C3 115.65(11)
C5 C4 C3 122.12(11)
C6 C5 C4 119.34(11)
C6 C5 H5 120.3
C4 C5 H5 120.3
O3 C6 C5 121.76(10)
O3 C6 C1 116.58(10)
C5 C6 C1 121.66(10)
O4 C7 C1 120.25(11)
O4 C7 C8 116.87(10)
C1 C7 C8 122.88(10)
C9A C8 C7 115.6(6)
C9 C8 C7 108.39(17)
C9A C8 C13 108.4(9)
C9 C8 C13 108.0(2)
C7 C8 C13 111.74(10)
C9A C8 H8 101.4
C9 C8 H8 109.6
C7 C8 H8 109.6
C13 C8 H8 109.6
C3 C10 H10A 109.5
C3 C10 H10B 109.5
H10A C10 H10B 109.5
C3 C10 H10C 109.5
H10A C10 H10C 109.5
H10B C10 H10C 109.5
C3 C10 H10D 109.5
C3 C10 H10E 109.5
H10D C10 H10E 109.5
C3 C10 H10F 109.5
H10D C10 H10F 109.5
H10E C10 H10F 109.5
O2 C11 H11A 109.5
O2 C11 H11B 109.5
H11A C11 H11B 109.5
O2 C11 H11C 109.5
H11A C11 H11C 109.5
H11B C11 H11C 109.5
O3 C12 H12A 109.5
O3 C12 H12B 109.5
H12A C12 H12B 109.5
O3 C12 H12C 109.5
H12A C12 H12C 109.5
H12B C12 H12C 109.5
C8 C13 H13A 109.5
C8 C13 H13B 109.5
H13A C13 H13B 109.5
C8 C13 H13C 109.5
H13A C13 H13C 109.5
H13B C13 H13C 109.5
C2 O1 H1 109.5
C4 O2 C11 118.44(11)
C6 O3 C12 118.55(10)
O5 C9 C14 117.6(4)
O5 C9 C8 122.3(3)
C14 C9 C8 120.0(3)
C19 C14 C15 118.1(2)
C19 C14 C9 118.6(2)
C15 C14 C9 123.2(3)
C14 C15 C16 121.3(2)
C14 C15 H15 119.3
C16 C15 H15 119.3
C17 C16 C15 119.38(19)
C17 C16 H16 120.3
C15 C16 H16 120.3
O6 C17 C16 125.1(2)
O6 C17 C18 114.7(2)
C16 C17 C18 120.2(2)
C17 C18 C19 119.51(19)
C17 C18 H18 120.2
C19 C18 H18 120.2
C14 C19 C18 121.47(19)
C14 C19 H19 119.3
C18 C19 H19 119.3
C17 O6 C20 117.6(2)
O5 C9A C8 105.9(8)
O5 C9A C14A 139.8(11)
C8 C9A C14A 113.5(10)
C19A C14A C15A 121.2(8)
C19A C14A C9A 113.7(9)
C15A C14A C9A 125.1(9)
C14A C15A C16A 119.5(8)
C14A C15A H15A 120.3
C16A C15A H15A 120.3
C17A C16A C15A 119.3(7)
C17A C16A H16A 120.4
C15A C16A H16A 120.4
C18A C17A C16A 122.0(7)
C18A C17A O6A 125.4(7)
C16A C17A O6A 112.7(6)
C17A C18A C19A 117.4(9)
C17A C18A H18A 121.3
C19A C18A H18A 121.3
C14A C19A C18A 120.7(8)
C14A C19A H19A 119.7
C18A C19A H19A 119.7
O6A C20A H20D 109.5
O6A C20A H20E 109.5
H20D C20A H20E 109.5
O6A C20A H20F 109.5
H20D C20A H20F 109.5
H20E C20A H20F 109.5
C17A O6A C20A 117.5(8)

loop_
_geom_bond_atom_site_label_1
_geom_bond_atom_site_label_2
_geom_bond_site_symmetry_2
_geom_bond_distance
_geom_bond_publ_flag
C1 C6 . 1.4137(15) ?
C1 C2 . 1.4252(16) ?
C1 C7 . 1.4605(16) ?
C2 O1 . 1.3464(14) ?
C2 C3 . 1.3854(17) ?
C3 C4 . 1.3863(18) ?
C3 C10 . 1.5057(18) ?
C4 O2 . 1.3564(14) ?
C4 C5 . 1.3936(17) ?
C5 C6 . 1.3780(16) ?
C5 H5 . 0.950 ?
C6 O3 . 1.3550(14) ?
C7 O4 . 1.2394(14) ?
C7 C8 . 1.5184(16) ?
C8 C9A . 1.589(14) ?
C8 C9 . 1.512(5) ?
C8 C13 . 1.5282(16) ?
C8 H8 . 1.000 ?
C10 H10A . 0.980 ?
C10 H10B . 0.980 ?
C10 H10C . 0.980 ?
C10 H10D . 0.980 ?
C10 H10E . 0.980 ?
C10 H10F . 0.980 ?
C11 O2 . 1.4257(18) ?
C11 H11A . 0.980 ?
C11 H11B . 0.980 ?
C11 H11C . 0.980 ?
C12 O3 . 1.4291(14) ?
C12 H12A . 0.980 ?
C12 H12B . 0.980 ?
C12 H12C . 0.980 ?
C13 H13A . 0.980 ?
C13 H13B . 0.980 ?
C13 H13C . 0.980 ?
O1 H1 . 0.840 ?
O5 C9A . 1.377(14) ?
O5 C9 . 1.189(4) ?
C9 C14 . 1.490(3) ?
C14 C19 . 1.391(3) ?
C14 C15 . 1.387(3) ?
C15 C16 . 1.390(3) ?
C15 H15 . 0.950 ?
C16 C17 . 1.379(4) ?
C16 H16 . 0.950 ?
C17 O6 . 1.364(3) ?
C17 C18 . 1.395(3) ?
C18 C19 . 1.375(3) ?
C18 H18 . 0.950 ?
C19 H19 . 0.950 ?
C20 O6 . 1.415(3) ?
C20 H20A . 0.980 ?
C20 H20B . 0.980 ?
C20 H20C . 0.980 ?
C9A C14A . 1.492(12) ?
C14A C19A . 1.391(10) ?
C14A C15A . 1.382(9) ?
C15A C16A . 1.384(9) ?
C15A H15A . 0.950 ?
C16A C17A . 1.402(9) ?
C16A H16A . 0.950 ?
C17A C18A . 1.398(11) ?
C17A O6A . 1.368(8) ?
C18A C19A . 1.397(11) ?
C18A H18A . 0.950 ?
C19A H19A . 0.950 ?
C20A O6A . 1.439(10) ?
C20A H20D . 0.980 ?
C20A H20E . 0.980 ?
C20A H20F . 0.980 ?

loop_
_geom_hbond_atom_site_label_D
_geom_hbond_atom_site_label_H
_geom_hbond_atom_site_label_A
_geom_hbond_distance_DH
_geom_hbond_distance_HA
_geom_hbond_distance_DA
_geom_hbond_angle_DHA
O1 H1 O4 0.84 1.74 2.4899(14) 148

loop_
_geom_torsion_atom_site_label_1
_geom_torsion_atom_site_label_2
_geom_torsion_atom_site_label_3
_geom_torsion_atom_site_label_4
_geom_torsion
C6 C1 C2 O1 179.52(12)
C7 C1 C2 O1 -2.29(19)
C6 C1 C2 C3 -1.29(19)
C7 C1 C2 C3 176.89(13)
O1 C2 C3 C4 178.22(13)
C1 C2 C3 C4 -1.0(2)
O1 C2 C3 C10 -0.4(2)
C1 C2 C3 C10 -179.65(14)
C2 C3 C4 O2 -179.05(12)
C10 C3 C4 O2 -0.4(2)
C2 C3 C4 C5 2.1(2)
C10 C3 C4 C5 -179.30(14)
O2 C4 C5 C6 -179.56(12)
C3 C4 C5 C6 -0.8(2)
C4 C5 C6 O3 177.49(12)
C4 C5 C6 C1 -1.73(19)
C2 C1 C6 O3 -176.58(11)
C7 C1 C6 O3 5.35(18)
C2 C1 C6 C5 2.67(18)
C7 C1 C6 C5 -175.40(12)
C6 C1 C7 O4 179.63(13)
C2 C1 C7 O4 1.6(2)
C6 C1 C7 C8 -0.1(2)
C2 C1 C7 C8 -178.16(12)
O4 C7 C8 C9A -121.7(9)
C1 C7 C8 C9A 58.1(9)
O4 C7 C8 C9 -115.9(3)
C1 C7 C8 C9 63.9(3)
O4 C7 C8 C13 2.97(17)
C1 C7 C8 C13 -177.25(12)
C5 C4 O2 C11 -4.8(2)
C3 C4 O2 C11 176.27(13)
C5 C6 O3 C12 1.58(19)
C1 C6 O3 C12 -179.17(13)
C9A O5 C9 C14 14(9)
C9A O5 C9 C8 -169(10)
C7 C8 C9 O5 27.2(6)
C13 C8 C9 O5 -94.0(5)
C7 C8 C9 C14 -155.7(4)
C13 C8 C9 C14 83.1(4)
O5 C9 C14 C19 0.2(6)
C8 C9 C14 C19 -177.0(3)
O5 C9 C14 C15 179.8(4)
C8 C9 C14 C15 2.6(6)
C19 C14 C15 C16 0.0(4)
C9 C14 C15 C16 -179.5(3)
C14 C15 C16 C17 0.6(4)
C15 C16 C17 O6 178.0(2)
C15 C16 C17 C18 -0.7(4)
O6 C17 C18 C19 -178.81(18)
C16 C17 C18 C19 0.0(3)
C15 C14 C19 C18 -0.7(4)
C9 C14 C19 C18 178.9(3)
C17 C18 C19 C14 0.7(3)
C16 C17 O6 C20 11.4(4)
C18 C17 O6 C20 -169.9(2)
C7 C8 C9A O5 31.4(16)
C13 C8 C9A O5 -94.9(12)
C7 C8 C9A C14A -156.9(11)
C13 C8 C9A C14A 76.8(15)
O5 C9A C14A C19A -17(3)
C8 C9A C14A C19A 174.9(11)
O5 C9A C14A C15A 166(2)
C8 C9A C14A C15A -1(2)
C19A C14A C15A C16A 2.7(15)
C9A C14A C15A C16A 178.5(14)
C14A C15A C16A C17A -3.2(12)
C15A C16A C17A C18A 2.8(12)
C15A C16A C17A O6A -177.9(6)
C16A C17A C18A C19A -1.7(15)
O6A C17A C18A C19A 179.0(8)
C15A C14A C19A C18A -1.6(16)
C9A C14A C19A C18A -177.9(13)
C17A C18A C19A C14A 1.1(16)
C18A C17A O6A C20A -8.0(14)
C16A C17A O6A C20A 172.6(10)
